data_7207410
loop_
_publ_author_name
'Constable, Edwin C.'
'Zhang, Guoqi'
'Housecroft, Catherine E.'
'Zampese, Jennifer A.'

_publ_section_title
;
 Bucky-blocks: templating a coordination network with C60
;
_journal_issue 5
_journal_name_full CrystEngComm
_journal_page_first 1770
_journal_paper_doi 10.1039/c2ce06156b
_journal_volume 14
_journal_year 2012
_chemical_formula_moiety '3(C38 H38 Cl2 N6 Ni), C60'
_chemical_formula_sum 'C174 H114 Cl6 N18 Ni3'
_chemical_formula_weight 2845.60
_chemical_name_systematic
;
?
;
_space_group_IT_number 166
_symmetry_cell_setting rhombohedral
_symmetry_space_group_name_Hall '-R 3 2"'
_symmetry_space_group_name_H-M 'R -3 m :H'
_atom_sites_solution_hydrogens geom
_atom_sites_solution_primary direct
_atom_sites_solution_secondary difmap
_audit_creation_method SHELXL-97
_cell_angle_alpha 90.00
_cell_angle_beta 90.00
_cell_angle_gamma 120.00
_cell_formula_units_Z 3
_cell_length_a 25.712(5)
_cell_length_b 25.712(5)
_cell_length_c 36.372(6)
_cell_measurement_reflns_used 6393
_cell_measurement_temperature 173(2)
_cell_measurement_theta_max 41.21
_cell_measurement_theta_min 4.18
_cell_volume 20824(7)
_computing_cell_refinement 'Stoe IPDS'
_computing_data_collection 'Stoe IPDS'
_computing_data_reduction 'Stoe IPDS'
_computing_molecular_graphics 'Bruker SHELXTL'
_computing_publication_material 'Bruker SHELXTL'
_computing_structure_refinement 'SHELXL-97 (Sheldrick, 1997)'
_computing_structure_solution 'SHELXS-97 (Sheldrick, 1990)'
_diffrn_ambient_temperature 173(2)
_diffrn_measured_fraction_theta_full 0.996
_diffrn_measured_fraction_theta_max 0.996
_diffrn_measurement_device_type 'Stoe IPDS'
_diffrn_measurement_method '\w scans'
_diffrn_radiation_monochromator graphite
_diffrn_radiation_source 'fine-focus sealed tube'
_diffrn_radiation_type MoK\a
_diffrn_radiation_wavelength 0.71073
_diffrn_reflns_av_R_equivalents 0.0727
_diffrn_reflns_av_sigmaI/netI 0.0144
_diffrn_reflns_limit_h_max 30
_diffrn_reflns_limit_h_min -30
_diffrn_reflns_limit_k_max 30
_diffrn_reflns_limit_k_min -30
_diffrn_reflns_limit_l_max 43
_diffrn_reflns_limit_l_min -43
_diffrn_reflns_number 145225
_diffrn_reflns_theta_full 25.04
_diffrn_reflns_theta_max 25.04
_diffrn_reflns_theta_min 1.91
_exptl_absorpt_coefficient_mu 0.291
_exptl_absorpt_correction_T_max 0.9576
_exptl_absorpt_correction_T_min 0.8925
_exptl_absorpt_correction_type multi-scan
_exptl_absorpt_process_details '(Blessing 1951)'
_exptl_crystal_colour red
_exptl_crystal_density_diffrn 0.681
_exptl_crystal_density_method 'not measured'
_exptl_crystal_description block
_exptl_crystal_F_000 4410
_exptl_crystal_size_max 0.40
_exptl_crystal_size_mid 0.30
_exptl_crystal_size_min 0.15
_platon_squeeze_details
;
Before applying SQUEEZE, the solvent voids were so large that little
solvent could be located. Electron density peaks that could be located
were assigned as disordered water molecules as individual solvent
molecules could not be identified. The details from the original unsqueezed
version which differ from this squeezed version are given here:
_chemical_formula_moiety
'3(C38 H38 Cl2 N6 Ni), C60, 27(H2 O)'
_chemical_formula_sum
'C174 H168 Cl6 N18 Ni3 O27'
_chemical_formula_weight 3332.14
_exptl_crystal_density_diffrn 0.784
_exptl_crystal_F_000 5058
_exptl_absorpt_coefficient_mu 0.304
_exptl_absorpt_correction_T_min 0.8882
_exptl_absorpt_correction_T_max 0.9559
_diffrn_reflns_number 160201
_diffrn_reflns_av_R_equivalents 0.0750
_diffrn_reflns_av_sigmaI/netI 0.0127
_diffrn_reflns_theta_min 1.68
_diffrn_reflns_theta_max 25.04
_reflns_number_total 4403
_reflns_number_gt 4298
_refine_ls_number_reflns 4403
_refine_ls_number_parameters 308
_refine_ls_number_restraints 6
_refine_ls_R_factor_all 0.1154
_refine_ls_R_factor_gt 0.1143
_refine_ls_wR_factor_ref 0.3381
_refine_ls_wR_factor_gt 0.3369
_refine_ls_goodness_of_fit_ref 1.262
_refine_ls_restrained_S_all 1.264

;
_refine_diff_density_max 0.279
_refine_diff_density_min -0.367
_refine_diff_density_rms 0.046
_refine_ls_extinction_method none
_refine_ls_goodness_of_fit_ref 1.159
_refine_ls_hydrogen_treatment constr
_refine_ls_matrix_type full
_refine_ls_number_parameters 245
_refine_ls_number_reflns 4389
_refine_ls_number_restraints 6
_refine_ls_restrained_S_all 1.161
_refine_ls_R_factor_all 0.0689
_refine_ls_R_factor_gt 0.0657
_refine_ls_shift/su_max 0.001
_refine_ls_shift/su_mean 0.000
_refine_ls_structure_factor_coef Fsqd
_refine_ls_weighting_details 'calc w=1/[\s^2^(Fo^2^)+(0.0961P)^2^+18.0572P] where P=(Fo^2^+2Fc^2^)/3'
_refine_ls_weighting_scheme calc
_refine_ls_wR_factor_gt 0.1807
_refine_ls_wR_factor_ref 0.1845
_reflns_number_gt 4217
_reflns_number_total 4389
_reflns_threshold_expression >2sigma(I)
_cod_data_source_file c2ce06156b.txt
_cod_data_source_block ry_2
_cod_depositor_comments
;
The following automatic conversions were performed:

'_symmetry_cell_setting' value 'Rhombohedral' changed to
'rhombohedral' according to
/home/saulius/struct/CIF-dictionaries/cif_core.dic dictionary named
'cif_core.dic' version 2.4.1 from 2010-06-29.

Automatic conversion script
Id: cif_fix_values 1715 2011-07-08 13:25:40Z adriana 
;
_cod_original_cell_volume 20825(6)
_cod_original_sg_symbol_Hall -R32"
_cod_original_sg_symbol_H-M R-3m
_cod_database_code 7207410

loop_
_symmetry_equiv_pos_as_xyz
'x, y, z'
'-y, x-y, z'
'-x+y, -x, z'
'y, x, -z'
'x-y, -y, -z'
'-x, -x+y, -z'
'x+2/3, y+1/3, z+1/3'
'-y+2/3, x-y+1/3, z+1/3'
'-x+y+2/3, -x+1/3, z+1/3'
'y+2/3, x+1/3, -z+1/3'
'x-y+2/3, -y+1/3, -z+1/3'
'-x+2/3, -x+y+1/3, -z+1/3'
'x+1/3, y+2/3, z+2/3'
'-y+1/3, x-y+2/3, z+2/3'
'-x+y+1/3, -x+2/3, z+2/3'
'y+1/3, x+2/3, -z+2/3'
'x-y+1/3, -y+2/3, -z+2/3'
'-x+1/3, -x+y+2/3, -z+2/3'
'-x, -y, -z'
'y, -x+y, -z'
'x-y, x, -z'
'-y, -x, z'
'-x+y, y, z'
'x, x-y, z'
'-x+2/3, -y+1/3, -z+1/3'
'y+2/3, -x+y+1/3, -z+1/3'
'x-y+2/3, x+1/3, -z+1/3'
'-y+2/3, -x+1/3, z+1/3'
'-x+y+2/3, y+1/3, z+1/3'
'x+2/3, x-y+1/3, z+1/3'
'-x+1/3, -y+2/3, -z+2/3'
'y+1/3, -x+y+2/3, -z+2/3'
'x-y+1/3, x+2/3, -z+2/3'
'-y+1/3, -x+2/3, z+2/3'
'-x+y+1/3, y+2/3, z+2/3'
'x+1/3, x-y+2/3, z+2/3'

loop_
_atom_site_label
_atom_site_type_symbol
_atom_site_fract_x
_atom_site_fract_y
_atom_site_fract_z
_atom_site_U_iso_or_equiv
_atom_site_adp_type
_atom_site_occupancy
_atom_site_symmetry_multiplicity
_atom_site_calc_flag
_atom_site_refinement_flags
_atom_site_disorder_assembly
_atom_site_disorder_group
Ni1 Ni 0.1667 0.3333 0.3333 0.0640(2) Uani 1 4 d S . .
Cl1 Cl 0.20313(2) 0.40626(4) 0.38398(2) 0.0675(3) Uani 1 2 d S . .
N1 N 0.08254(10) 0.28279(10) 0.36014(5) 0.0656(5) Uani 1 1 d . . .
C1A C 0.0559(2) 0.2238(2) 0.35835(12) 0.0630(12) Uani 0.50 1 d P A 1
H1AA H 0.0751 0.2051 0.3465 0.076 Uiso 0.50 1 calc PR A 1
C2A C -0.0003(2) 0.1895(2) 0.37385(12) 0.0611(11) Uani 0.50 1 d P A 1
H2AA H -0.0206 0.1471 0.3709 0.073 Uiso 0.50 1 calc PR A 1
C1B C 0.0276(3) 0.2510(3) 0.34151(14) 0.092(2) Uani 0.50 1 d P A 2
H1BA H 0.0289 0.2545 0.3155 0.110 Uiso 0.50 1 calc PR A 2
C2B C -0.0284(3) 0.2149(3) 0.35725(14) 0.0868(18) Uani 0.50 1 d P A 2
H2BA H -0.0635 0.1913 0.3430 0.104 Uiso 0.50 1 calc PR A 2
C3 C -0.02920(11) 0.21586(11) 0.39438(6) 0.0590(6) Uani 1 1 d . . .
C4A C 0.0073(2) 0.2791(2) 0.39631(13) 0.0633(11) Uani 0.50 1 d P A 1
H4AA H -0.0068 0.3010 0.4100 0.076 Uiso 0.50 1 calc PR A 1
C5A C 0.0627(2) 0.3103(2) 0.37922(14) 0.0645(12) Uani 0.50 1 d P A 1
H5AA H 0.0861 0.3527 0.3818 0.077 Uiso 0.50 1 calc PR A 1
C4B C 0.0187(2) 0.2483(2) 0.41480(12) 0.0639(12) Uani 0.50 1 d P A 2
H4BA H 0.0163 0.2489 0.4409 0.077 Uiso 0.50 1 calc PR A 2
C5B C 0.0726(2) 0.2815(2) 0.39647(12) 0.0648(12) Uani 0.50 1 d P A 2
H5BA H 0.1065 0.3063 0.4113 0.078 Uiso 0.50 1 calc PR A 2
N2 N -0.12495(6) 0.12495(6) 0.39599(7) 0.0593(7) Uani 1 2 d S . .
C6 C -0.08863(11) 0.17804(10) 0.41234(6) 0.0567(5) Uani 1 1 d . A .
C7 C -0.10436(12) 0.19578(11) 0.44479(6) 0.0615(6) Uani 1 1 d . . .
H7A H -0.0773 0.2336 0.4554 0.074 Uiso 1 1 calc R A .
C8 C -0.15886(7) 0.15886(7) 0.46157(9) 0.0608(8) Uani 1 2 d S A .
C9 C -0.17712(9) 0.17712(9) 0.49740(11) 0.0766(10) Uani 1 2 d S . .
C10 C -0.1331(3) 0.2319(3) 0.51310(18) 0.0865(17) Uani 0.50 1 d P A .
H10A H -0.1497 0.2407 0.5349 0.130 Uiso 0.50 1 calc PR . .
H10B H -0.1210 0.2643 0.4951 0.130 Uiso 0.50 1 calc PR . .
H10C H -0.0981 0.2287 0.5202 0.130 Uiso 0.50 1 calc PR . .
C11 C -0.1987(3) 0.1221(3) 0.52578(17) 0.0909(19) Uani 0.50 1 d P A .
H11A H -0.1657 0.1141 0.5301 0.136 Uiso 0.50 1 calc PR . .
H11B H -0.2331 0.0862 0.5154 0.136 Uiso 0.50 1 calc PR . .
H11C H -0.2104 0.1325 0.5491 0.136 Uiso 0.50 1 calc PR . .
C12 C -0.2382(3) 0.1768(4) 0.4893(2) 0.116(3) Uani 0.50 1 d P A .
H12A H -0.2528 0.1855 0.5120 0.174 Uiso 0.50 1 calc PR . .
H12B H -0.2682 0.1372 0.4800 0.174 Uiso 0.50 1 calc PR . .
H12C H -0.2310 0.2074 0.4708 0.174 Uiso 0.50 1 calc PR . .
C101 C 0.0000 0.0000 0.5963(2) 0.099(3) Uani 0.90 6 d SP . .
C102 C -0.1071(5) -0.0535(3) 0.5700(3) 0.175(5) Uani 1 2 d S . .
C103 C -0.0529(3) 0.0529(3) 0.5718(3) 0.166(4) Uani 1 2 d S . .
C104 C -0.1139(6) 0.0236(8) 0.5334(3) 0.219(6) Uani 0.95 1 d P . .
C105 C -0.0688(2) 0.0688(2) 0.5488(3) 0.160(11) Uani 0.50 2 d SP . .
C106 C -0.0558(6) 0.0008(7) 0.58655(19) 0.217(6) Uani 0.80 1 d P . .
C107 C -0.1365(3) -0.0342(9) 0.5389(5) 0.189(8) Uani 0.59 1 d P . .
C108 C -0.1549(3) -0.07744(14) 0.5164(3) 0.215(7) Uani 1 2 d S . .
C109 C -0.0986(6) 0.0557(7) 0.5076(5) 0.110(6) Uani 0.35 1 d P . .
C110 C -0.1048(9) -0.0013(12) 0.5618(5) 0.095(5) Uani 0.26 1 d P . .
C111 C -0.1347(6) 0.0000 0.5000 0.161(11) Uani 0.30 2 d SPU . .

loop_
_atom_site_aniso_label
_atom_site_aniso_U_11
_atom_site_aniso_U_22
_atom_site_aniso_U_33
_atom_site_aniso_U_23
_atom_site_aniso_U_13
_atom_site_aniso_U_12
Ni1 0.0772(4) 0.0705(4) 0.0421(3) 0.0193(3) 0.00964(13) 0.0352(2)
Cl1 0.0832(5) 0.0684(5) 0.0460(4) 0.0149(3) 0.00746(17) 0.0342(3)
N1 0.0802(14) 0.0694(13) 0.0458(10) 0.0174(9) 0.0102(10) 0.0363(11)
C1A 0.077(3) 0.071(3) 0.047(2) 0.017(2) 0.014(2) 0.041(3)
C2A 0.080(3) 0.063(3) 0.047(2) 0.019(2) 0.020(2) 0.041(2)
C1B 0.072(3) 0.144(6) 0.040(2) 0.013(3) -0.002(2) 0.039(4)
C2B 0.071(3) 0.133(5) 0.046(2) 0.004(3) 0.003(2) 0.044(4)
C3 0.0726(15) 0.0660(14) 0.0427(11) 0.0093(10) 0.0024(10) 0.0380(12)
C4A 0.067(3) 0.062(3) 0.063(3) 0.005(2) 0.011(2) 0.034(2)
C5A 0.079(3) 0.055(3) 0.060(3) 0.011(2) 0.013(2) 0.034(2)
C4B 0.079(3) 0.065(3) 0.042(2) 0.007(2) 0.009(2) 0.032(3)
C5B 0.081(3) 0.067(3) 0.038(2) 0.011(2) 0.003(2) 0.030(3)
N2 0.0689(12) 0.0689(12) 0.0440(13) 0.0020(6) -0.0020(6) 0.0375(14)
C6 0.0680(14) 0.0640(13) 0.0449(11) 0.0051(10) -0.0017(10) 0.0381(11)
C7 0.0708(15) 0.0693(14) 0.0505(12) -0.0034(10) -0.0009(11) 0.0396(12)
C8 0.0690(16) 0.0690(16) 0.0556(18) -0.0022(7) 0.0022(7) 0.0427(18)
C9 0.090(2) 0.090(2) 0.065(2) -0.0098(9) 0.0098(9) 0.056(2)
C10 0.100(5) 0.090(4) 0.070(4) -0.016(3) 0.002(3) 0.048(4)
C11 0.104(5) 0.100(5) 0.062(3) -0.007(3) 0.028(3) 0.046(4)
C12 0.098(5) 0.160(7) 0.118(6) -0.039(5) -0.001(4) 0.087(5)
C101 0.123(5) 0.123(5) 0.051(4) 0.000 0.000 0.062(2)
C102 0.099(7) 0.263(16) 0.110(7) 0.034(3) 0.068(6) 0.050(3)
C103 0.240(12) 0.240(12) 0.092(6) -0.035(3) 0.035(3) 0.175(14)
C104 0.194(11) 0.42(2) 0.166(11) -0.105(14) -0.019(9) 0.249(14)
C105 0.31(3) 0.31(3) 0.037(5) -0.005(2) 0.005(2) 0.29(3)
C106 0.292(15) 0.309(16) 0.093(4) 0.023(6) 0.104(6) 0.183(15)
C107 0.044(3) 0.268(16) 0.200(13) -0.136(14) 0.018(5) 0.038(6)
C108 0.051(3) 0.382(18) 0.101(6) 0.005(2) 0.010(4) 0.0255(17)
C109 0.127(11) 0.167(14) 0.107(10) 0.051(9) 0.048(8) 0.128(12)
C110 0.112(13) 0.140(14) 0.071(8) 0.002(12) 0.030(9) 0.092(13)
C111 0.074(7) 0.23(2) 0.23(3) -0.04(2) -0.021(11) 0.115(12)

loop_
_atom_type_symbol
_atom_type_description
_atom_type_scat_dispersion_real
_atom_type_scat_dispersion_imag
_atom_type_scat_source
C C 0.0033 0.0016 'International Tables Vol C Tables 4.2.6.8 and 6.1.1.4'
H H 0.0000 0.0000 'International Tables Vol C Tables 4.2.6.8 and 6.1.1.4'
N N 0.0061 0.0033 'International Tables Vol C Tables 4.2.6.8 and 6.1.1.4'
O O 0.0106 0.0060 'International Tables Vol C Tables 4.2.6.8 and 6.1.1.4'
Cl Cl 0.1484 0.1585 'International Tables Vol C Tables 4.2.6.8 and 6.1.1.4'
Ni Ni 0.3393 1.1124 'International Tables Vol C Tables 4.2.6.8 and 6.1.1.4'

loop_
_geom_angle_atom_site_label_1
_geom_angle_atom_site_label_2
_geom_angle_atom_site_label_3
_geom_angle
_geom_angle_site_symmetry_1
_geom_angle_site_symmetry_3
N1 Ni1 N1 180.0 17 23
N1 Ni1 N1 89.08(11) 17 .
N1 Ni1 N1 90.93(11) 23 .
N1 Ni1 N1 90.93(11) 17 31
N1 Ni1 N1 89.07(11) 23 31
N1 Ni1 N1 180.0 . 31
N1 Ni1 Cl1 89.66(6) 17 .
N1 Ni1 Cl1 90.35(6) 23 .
N1 Ni1 Cl1 90.35(6) . .
N1 Ni1 Cl1 89.66(6) 31 .
N1 Ni1 Cl1 90.35(6) 17 31
N1 Ni1 Cl1 89.65(6) 23 31
N1 Ni1 Cl1 89.66(6) . 31
N1 Ni1 Cl1 90.34(6) 31 31
Cl1 Ni1 Cl1 180.0 . 31
C5A N1 C1A 123.2(3) . .
C5A N1 C5B 49.4(3) . .
C1A N1 C5B 92.1(3) . .
C5A N1 C1B 91.2(4) . .
C1A N1 C1B 60.8(4) . .
C5B N1 C1B 109.7(4) . .
C5A N1 Ni1 118.7(3) . .
C1A N1 Ni1 117.8(2) . .
C5B N1 Ni1 126.2(3) . .
C1B N1 Ni1 123.8(2) . .
N1 C1A C2A 119.5(4) . .
N1 C1A H1AA 120.3 . .
C2A C1A H1AA 120.3 . .
C1A C2A C3 122.1(4) . .
C1A C2A H2AA 119.0 . .
C3 C2A H2AA 119.0 . .
C2B C1B N1 126.6(4) . .
C2B C1B H1BA 116.7 . .
N1 C1B H1BA 116.7 . .
C3 C2B C1B 114.8(5) . .
C3 C2B H2BA 122.6 . .
C1B C2B H2BA 122.6 . .
C4B C3 C2B 123.9(4) . .
C4B C3 C4A 51.0(3) . .
C2B C3 C4A 93.6(4) . .
C4B C3 C2A 93.0(3) . .
C2B C3 C2A 57.1(4) . .
C4A C3 C2A 111.3(3) . .
C4B C3 C6 119.7(3) . .
C2B C3 C6 116.5(3) . .
C4A C3 C6 127.1(3) . .
C2A C3 C6 121.5(3) . .
C5A C4A C3 123.0(4) . .
C5A C4A H4AA 118.5 . .
C3 C4A H4AA 118.5 . .
N1 C5A C4A 120.4(4) . .
N1 C5A H5AA 119.8 . .
C4A C5A H5AA 119.8 . .
C3 C4B C5B 116.7(4) . .
C3 C4B H4BA 121.6 . .
C5B C4B H4BA 121.6 . .
N1 C5B C4B 127.5(5) . .
N1 C5B H5BA 116.2 . .
C4B C5B H5BA 116.2 . .
C6 N2 C6 117.2(3) . 22
N2 C6 C7 122.5(2) . .
N2 C6 C3 115.7(2) . .
C7 C6 C3 121.8(2) . .
C8 C7 C6 120.6(2) . .
C8 C7 H7A 119.7 . .
C6 C7 H7A 119.7 . .
C7 C8 C7 116.7(3) 22 .
C7 C8 C9 121.67(15) 22 .
C7 C8 C9 121.67(15) . .
C10 C9 C10 128.0(6) . 22
C10 C9 C8 115.7(3) . .
C10 C9 C8 115.7(3) 22 .
C10 C9 C12 112.1(5) . .
C10 C9 C12 59.0(4) 22 .
C8 C9 C12 106.9(4) . .
C10 C9 C12 59.0(4) . 22
C10 C9 C12 112.1(5) 22 22
C8 C9 C12 106.9(4) . 22
C12 C9 C12 59.4(7) . 22
C10 C9 C11 111.7(5) 22 22
C8 C9 C11 107.4(3) . 22
C12 C9 C11 144.6(4) . 22
C12 C9 C11 102.0(5) 22 22
C10 C9 C11 111.7(5) . .
C8 C9 C11 107.4(3) . .
C12 C9 C11 102.0(5) . .
C12 C9 C11 144.6(4) 22 .
C11 C9 C11 75.4(6) 22 .
C9 C10 H10A 109.5 . .
C9 C10 H10B 109.5 . .
H10A C10 H10B 109.5 . .
C9 C10 H10C 109.5 . .
H10A C10 H10C 109.5 . .
H10B C10 H10C 109.5 . .
C9 C11 H11A 109.5 . .
C9 C11 H11B 109.5 . .
H11A C11 H11B 109.5 . .
C9 C11 H11C 109.5 . .
H11A C11 H11C 109.5 . .
H11B C11 H11C 109.5 . .
C9 C12 H12A 109.5 . .
C9 C12 H12B 109.5 . .
H12A C12 H12B 109.5 . .
C9 C12 H12C 109.5 . .
H12A C12 H12C 109.5 . .
H12B C12 H12C 109.5 . .
C106 C101 C106 59.5(12) 23 2
C106 C101 C106 114.5(3) 23 24
C106 C101 C106 56.8(12) 2 24
C106 C101 C106 56.8(12) 23 3
C106 C101 C106 114.5(3) 2 3
C106 C101 C106 152.5(8) 24 3
C106 C101 C106 152.5(8) 23 .
C106 C101 C106 114.5(3) 2 .
C106 C101 C106 59.5(12) 24 .
C106 C101 C106 114.5(3) 3 .
C106 C101 C106 114.5(3) 23 22
C106 C101 C106 152.5(8) 2 22
C106 C101 C106 114.5(3) 24 22
C106 C101 C106 59.5(12) 3 22
C106 C101 C106 56.8(12) . 22
C110 C102 C110 154.1(17) 24 .
C110 C102 C106 65.0(11) 24 24
C110 C102 C106 123.0(17) . 24
C110 C102 C106 123.0(17) 24 .
C110 C102 C106 65.0(11) . .
C106 C102 C106 59.5(12) 24 .
C110 C102 C107 46.7(11) 24 24
C110 C102 C107 113.5(17) . 24
C106 C102 C107 109.6(7) 24 24
C106 C102 C107 152.6(6) . 24
C110 C102 C107 113.5(17) 24 .
C110 C102 C107 46.7(11) . .
C106 C102 C107 152.6(6) 24 .
C106 C102 C107 109.6(7) . .
C107 C102 C107 67.7(13) 24 .
C105 C103 C106 142.6(8) . 22
C105 C103 C106 142.6(8) . .
C106 C103 C106 60.2(14) 22 .
C105 C103 C110 80.1(11) . .
C106 C103 C110 123.6(14) 22 .
C106 C103 C110 65.5(9) . .
C105 C103 C110 80.1(11) . 22
C106 C103 C110 65.5(9) 22 22
C106 C103 C110 123.6(14) . 22
C110 C103 C110 149.8(16) . 22
C106 C103 C104 148.6(5) 22 .
C106 C103 C104 104.8(8) . .
C110 C103 C104 113.9(13) 22 .
C106 C103 C104 104.8(8) 22 22
C106 C103 C104 148.6(5) . 22
C110 C103 C104 113.9(13) . 22
C104 C103 C104 73.3(12) . 22
C109 C104 C105 83(2) . .
C109 C104 C110 154.1(17) . .
C105 C104 C110 78.3(13) . .
C109 C104 C107 135.7(19) . .
C105 C104 C107 130.2(16) . .
C110 C104 C107 53.6(16) . .
C109 C104 C111 60.9(11) . .
C105 C104 C111 140.8(15) . .
C110 C104 C111 128.8(18) . .
C107 C104 C111 77.0(13) . .
C109 C104 C103 112.1(18) . .
C110 C104 C103 46.5(13) . .
C107 C104 C103 98.3(12) . .
C111 C104 C103 152.1(8) . .
C105 C104 C109 55.2(11) . 22
C110 C104 C109 128.4(15) . 22
C107 C104 C109 149.5(7) . 22
C111 C104 C109 86.9(7) . 22
C103 C104 C109 83.9(9) . 22
C103 C105 C104 109.2(9) . .
C103 C105 C104 109.2(9) . 22
C104 C105 C104 128.4(16) . 22
C103 C105 C110 58.5(9) . 22
C104 C105 C110 151.2(9) . 22
C104 C105 C110 51.0(9) 22 22
C103 C105 C110 58.5(9) . .
C104 C105 C110 51.0(9) . .
C104 C105 C110 151.2(9) 22 .
C110 C105 C110 113.5(17) 22 .
C103 C105 C109 147.4(8) . .
C104 C105 C109 45.6(10) . .
C104 C105 C109 84.6(10) 22 .
C110 C105 C109 130.5(9) 22 .
C110 C105 C109 95.0(10) . .
C103 C105 C109 147.4(8) . 22
C104 C105 C109 84.6(10) . 22
C104 C105 C109 45.6(10) 22 22
C110 C105 C109 95.0(10) 22 22
C110 C105 C109 130.5(9) . 22
C103 C106 C106 59.9(7) . 22
C103 C106 C106 157.4(5) . 24
C106 C106 C106 120.000(6) 22 24
C103 C106 C102 109.8(7) . .
C106 C106 C102 155.9(5) 22 .
C106 C106 C102 60.3(6) 24 .
C103 C106 C101 120.7(12) . .
C106 C106 C101 61.6(6) 22 .
C106 C106 C101 60.3(6) 24 .
C102 C106 C101 119.4(10) . .
C103 C106 C110 57.3(11) . .
C106 C106 C110 115.4(14) 22 .
C106 C106 C110 112.2(13) 24 .
C102 C106 C110 53.1(11) . .
C101 C106 C110 157.4(7) . .
C110 C107 C108 155(2) . .
C110 C107 C104 62.4(15) . .
C108 C107 C104 131(2) . .
C110 C107 C102 56.6(16) . .
C108 C107 C102 102.3(18) . .
C104 C107 C102 117.2(10) . .
C110 C107 C111 113(2) . .
C108 C107 C111 79.2(11) . .
C104 C107 C111 52.4(13) . .
C102 C107 C111 153.2(8) . .
C110 C107 C107 111.9(19) . 24
C108 C107 C107 46.3(13) . 24
C104 C107 C107 155.7(6) . 24
C102 C107 C107 56.2(7) . 24
C111 C107 C107 121.1(6) . 24
C110 C107 C109 151.7(18) . 5_556
C104 C107 C109 96.2(17) . 5_556
C102 C107 C109 132.8(13) . 5_556
C107 C107 C109 79.4(9) 24 5_556
C109 C108 C109 65(2) 21_556 5_556
C109 C108 C107 99.9(18) 21_556 24
C109 C108 C107 155.7(11) 5_556 24
C109 C108 C107 155.7(12) 21_556 .
C109 C108 C107 99.9(18) 5_556 .
C107 C108 C107 87(3) 24 .
C109 C108 C111 102.8(11) 5_556 21_556
C107 C108 C111 59.5(12) 24 21_556
C107 C108 C111 139.6(12) . 21_556
C109 C108 C111 102.8(11) 21_556 .
C107 C108 C111 139.6(12) 24 .
C107 C108 C111 59.5(12) . .
C111 C108 C111 133.3(8) 21_556 .
C108 C109 C109 57.7(11) 20_556 22
C108 C109 C104 162.3(12) 20_556 .
C109 C109 C104 121.1(14) 22 .
C108 C109 C111 108.3(17) 20_556 .
C109 C109 C111 156.3(8) 22 .
C104 C109 C111 65.8(11) . .
C108 C109 C105 126.6(14) 20_556 .
C109 C109 C105 70.4(5) 22 .
C104 C109 C105 51.2(13) . .
C111 C109 C105 115.3(9) . .
C108 C109 C107 45.0(12) 20_556 5_556
C109 C109 C107 100.6(9) 22 5_556
C104 C109 C107 126.6(16) . 5_556
C111 C109 C107 63.3(10) . 5_556
C105 C109 C107 152.4(8) . 5_556
C108 C109 C104 86.6(11) 20_556 22
C104 C109 C104 90.5(18) . 22
C111 C109 C104 145.7(10) . 22
C107 C109 C104 124.6(13) 5_556 22
C107 C110 C104 63.9(17) . .
C107 C110 C102 77(2) . .
C104 C110 C102 138(2) . .
C107 C110 C103 150(2) . .
C104 C110 C103 92(2) . .
C102 C110 C103 118.4(17) . .
C107 C110 C106 135(2) . .
C104 C110 C106 143(2) . .
C102 C110 C106 61.9(11) . .
C103 C110 C106 57.2(11) . .
C107 C110 C105 113(2) . .
C104 C110 C105 50.7(12) . .
C102 C110 C105 152.1(14) . .
C106 C110 C105 97.5(18) . .
C109 C111 C109 161.1(17) 5_556 .
C109 C111 C104 53.3(8) 5_556 5_556
C109 C111 C104 122.8(8) . 5_556
C109 C111 C104 122.8(8) 5_556 .
C109 C111 C104 53.3(8) . .
C104 C111 C104 160.3(14) 5_556 .
C109 C111 C107 102.8(9) 5_556 5_556
C109 C111 C107 72.6(8) . 5_556
C104 C111 C107 50.6(7) 5_556 5_556
C104 C111 C107 123.6(8) . 5_556
C109 C111 C107 72.6(8) 5_556 .
C109 C111 C107 102.8(9) . .
C104 C111 C107 123.6(8) 5_556 .
C104 C111 C107 50.6(7) . .
C107 C111 C107 152.6(13) 5_556 .
C109 C111 C108 140.5(9) 5_556 20_556
C104 C111 C108 91.6(8) 5_556 20_556
C104 C111 C108 83.4(8) . 20_556
C107 C111 C108 129.2(6) . 20_556
C109 C111 C108 140.5(9) . .
C104 C111 C108 83.4(8) 5_556 .
C104 C111 C108 91.6(8) . .
C107 C111 C108 129.2(6) 5_556 .
C108 C111 C108 150.8(10) 20_556 .

loop_
_geom_bond_atom_site_label_1
_geom_bond_atom_site_label_2
_geom_bond_distance
_geom_bond_site_symmetry_2
Ni1 N1 2.123(2) 17
Ni1 N1 2.123(2) 23
Ni1 N1 2.123(2) .
Ni1 N1 2.123(2) 31
Ni1 Cl1 2.4558(9) .
Ni1 Cl1 2.4559(9) 31
N1 C5A 1.266(5) .
N1 C1A 1.316(5) .
N1 C5B 1.343(5) .
N1 C1B 1.403(6) .
C1A C2A 1.382(7) .
C1A H1AA 0.9500 .
C2A C3 1.439(5) .
C2A H2AA 0.9500 .
C1B C2B 1.388(8) .
C1B H1BA 0.9500 .
C2B C3 1.351(5) .
C2B H2BA 0.9500 .
C3 C4B 1.318(6) .
C3 C4A 1.415(6) .
C3 C6 1.490(3) .
C4A C5A 1.384(7) .
C4A H4AA 0.9500 .
C5A H5AA 0.9500 .
C4B C5B 1.382(7) .
C4B H4BA 0.9500 .
C5B H5BA 0.9500 .
N2 C6 1.347(3) .
N2 C6 1.347(3) 22
C6 C7 1.396(3) .
C7 C8 1.381(3) .
C7 H7A 0.9500 .
C8 C7 1.381(3) 22
C8 C9 1.536(5) .
C9 C10 1.413(7) .
C9 C10 1.413(7) 22
C9 C12 1.593(8) .
C9 C12 1.593(8) 22
C9 C11 1.609(8) 22
C9 C11 1.609(8) .
C10 H10A 0.9800 .
C10 H10B 0.9800 .
C10 H10C 0.9800 .
C11 H11A 0.9800 .
C11 H11B 0.9800 .
C11 H11C 0.9800 .
C12 H12A 0.9800 .
C12 H12B 0.9800 .
C12 H12C 0.9800 .
C101 C106 1.488(11) 23
C101 C106 1.488(11) 2
C101 C106 1.488(11) 24
C101 C106 1.488(11) 3
C101 C106 1.488(11) .
C101 C106 1.488(11) 22
C102 C110 1.35(2) 24
C102 C110 1.35(2) .
C102 C106 1.487(13) 24
C102 C106 1.487(14) .
C102 C107 1.57(2) 24
C102 C107 1.57(2) .
C103 C105 1.094(16) .
C103 C106 1.411(12) 22
C103 C106 1.411(12) .
C103 C110 1.41(3) .
C103 C110 1.41(3) 22
C103 C104 1.946(14) .
C103 C104 1.946(14) 22
C104 C109 1.182(17) .
C104 C105 1.290(16) .
C104 C110 1.29(2) .
C104 C107 1.31(2) .
C104 C111 1.344(12) .
C104 C109 1.99(2) 22
C105 C104 1.290(16) 22
C105 C110 1.63(3) 22
C105 C110 1.63(3) .
C105 C109 1.64(2) .
C105 C109 1.64(2) 22
C106 C106 1.41(3) 22
C106 C106 1.48(3) 24
C106 C110 1.53(2) .
C107 C110 1.18(3) .
C107 C108 1.267(12) .
C107 C111 1.65(3) .
C107 C107 1.75(4) 24
C107 C109 1.77(3) 5_556
C108 C109 1.031(11) 21_556
C108 C109 1.031(11) 5_556
C108 C107 1.267(12) 24
C108 C111 1.885(5) 21_556
C108 C111 1.885(5) .
C109 C108 1.031(11) 20_556
C109 C109 1.10(3) 22
C109 C111 1.288(19) .
C109 C107 1.77(3) 5_556
C109 C104 1.99(2) 22
C111 C109 1.288(19) 5_556
C111 C104 1.344(12) 5_556
C111 C107 1.65(3) 5_556
C111 C108 1.885(5) 20_556

loop_
_platon_squeeze_void_nr
_platon_squeeze_void_average_x
_platon_squeeze_void_average_y
_platon_squeeze_void_average_z
_platon_squeeze_void_volume
_platon_squeeze_void_count_electrons
_platon_squeeze_void_content
1 -0.017 -0.011 -0.002 11569 1995 ' '
2 0.000 0.000 0.500 22 9 ' '
3 0.333 0.667 0.167 20 8 ' '
4 0.667 0.333 0.833 20 8 ' '
